data_1567694
loop_
_publ_author_name
'Koh, Dongsoo'

_publ_section_title
;
 (<i>E</i>)-1-(2-Hydroxy-4,6-dimethoxyphenyl)-3-(naphthalen-1-yl)prop-2-en-1-one
;
_journal_coeditor_code TK4085
_journal_issue 9
_journal_name_full IUCrData
_journal_page_first x220932
_journal_paper_doi 10.1107/S2414314622009324
_journal_volume 7
_journal_year 2022
_chemical_formula_iupac 'C21 H18 O4'
_chemical_formula_moiety 'C21 H18 O4'
_chemical_formula_sum 'C21 H18 O4'
_chemical_formula_weight 334.35
_chemical_name_systematic
;
(<i>E</i>)-1-(2-Hydroxy-4,6-dimethoxyphenyl)-3-(naphthalen-1-yl)prop-2-en-1-one
;
_space_group_IT_number 15
_space_group_name_Hall '-C 2yc'
_space_group_name_H-M_alt 'C 1 2/c 1'
_symmetry_cell_setting monoclinic
_symmetry_space_group_name_Hall '-C 2yc'
_symmetry_space_group_name_H-M 'C 1 2/c 1'
_atom_sites_solution_hydrogens geom
_atom_sites_solution_primary direct
_atom_sites_solution_secondary difmap
_audit_creation_method SHELXL-97
_cell_angle_alpha 90.00
_cell_angle_beta 90.507(2)
_cell_angle_gamma 90.00
_cell_formula_units_Z 8
_cell_length_a 15.8594(7)
_cell_length_b 5.0437(2)
_cell_length_c 40.6908(17)
_cell_measurement_reflns_used 6156
_cell_measurement_temperature 147(2)
_cell_measurement_theta_max 66.51
_cell_measurement_theta_min 6.53
_cell_volume 3254.7(2)
_computing_cell_refinement
;
SAINT (Bruker, 2012)
;
_computing_data_collection
;
APEX2 (Bruker, 2012)
;
_computing_data_reduction
;
SAINT (Bruker, 2012)
;
_computing_molecular_graphics
;
SHELXTL (Sheldrick, 2008)
;
_computing_publication_material
;
publCIF (Westrip, 2010)
;
_computing_structure_refinement
;
SHELXL2014 (Sheldrick, 2015)
;
_computing_structure_solution
;
SHELXS (Sheldrick, 2008)
;
_diffrn_ambient_temperature 147(2)
_diffrn_measured_fraction_theta_full 0.966
_diffrn_measured_fraction_theta_max 0.966
_diffrn_measurement_device_type 'Bruker Kappa APEX DUO CCD'
_diffrn_measurement_method '\f and \w scans'
_diffrn_radiation_monochromator 'multi-layer optics'
_diffrn_radiation_source 'Bruker ImuS'
_diffrn_radiation_type CuK\a
_diffrn_radiation_wavelength 1.54178
_diffrn_reflns_av_R_equivalents 0.0270
_diffrn_reflns_av_sigmaI/netI 0.0291
_diffrn_reflns_limit_h_max 18
_diffrn_reflns_limit_h_min -18
_diffrn_reflns_limit_k_max 1
_diffrn_reflns_limit_k_min -5
_diffrn_reflns_limit_l_max 47
_diffrn_reflns_limit_l_min -48
_diffrn_reflns_number 10590
_diffrn_reflns_theta_full 66.51
_diffrn_reflns_theta_max 66.51
_diffrn_reflns_theta_min 6.53
_exptl_absorpt_coefficient_mu 0.766
_exptl_absorpt_correction_T_max 0.7528
_exptl_absorpt_correction_T_min 0.6550
_exptl_absorpt_correction_type multi-scan
_exptl_absorpt_process_details
;
(SADABS; Bruker, 2012)
;
_exptl_crystal_colour yellow
_exptl_crystal_density_diffrn 1.365
_exptl_crystal_density_method 'not measured'
_exptl_crystal_description needle
_exptl_crystal_F_000 1408
_exptl_crystal_size_max 0.65
_exptl_crystal_size_mid 0.11
_exptl_crystal_size_min 0.03
_refine_diff_density_max 0.155
_refine_diff_density_min -0.216
_refine_ls_extinction_method none
_refine_ls_goodness_of_fit_ref 1.034
_refine_ls_hydrogen_treatment mixed
_refine_ls_matrix_type full
_refine_ls_number_parameters 232
_refine_ls_number_reflns 2743
_refine_ls_number_restraints 0
_refine_ls_restrained_S_all 1.034
_refine_ls_R_factor_all 0.0389
_refine_ls_R_factor_gt 0.0370
_refine_ls_shift/su_max 0.001
_refine_ls_shift/su_mean 0.000
_refine_ls_structure_factor_coef Fsqd
_refine_ls_weighting_details 'calc w=1/[\s^2^(Fo^2^)+(0.0514P)^2^+2.0580P] where P=(Fo^2^+2Fc^2^)/3'
_refine_ls_weighting_scheme calc
_refine_ls_wR_factor_gt 0.0962
_refine_ls_wR_factor_ref 0.0978
_reflns_number_gt 2555
_reflns_number_total 2743
_reflns_threshold_expression I>2\s(I)
_cod_data_source_file tk4085.cif
_cod_data_source_block I
_cod_original_sg_symbol_H-M 'C 2/c'
_cod_database_code 1567694

loop_
_symmetry_equiv_pos_as_xyz
'x, y, z'
'-x, y, -z+1/2'
'x+1/2, y+1/2, z'
'-x+1/2, y+1/2, -z+1/2'
'-x, -y, -z'
'x, -y, z-1/2'
'-x+1/2, -y+1/2, -z'
'x+1/2, -y+1/2, z-1/2'

loop_
_atom_site_type_symbol
_atom_site_label
_atom_site_fract_x
_atom_site_fract_y
_atom_site_fract_z
_atom_site_U_iso_or_equiv
_atom_site_adp_type
_atom_site_calc_flag
_atom_site_refinement_flags
_atom_site_occupancy
_atom_site_symmetry_multiplicity
_atom_site_disorder_assembly
_atom_site_disorder_group
O O1 0.83835(5) 0.92735(19) 0.40390(2) 0.0331(2) Uani d . 1 1 . .
O O2 0.82944(5) 1.26680(18) 0.44807(2) 0.0286(2) Uani d . 1 1 . .
O O3 0.56231(5) 1.62372(18) 0.47470(2) 0.0289(2) Uani d . 1 1 . .
O O4 0.57849(5) 0.93109(17) 0.39751(2) 0.0277(2) Uani d . 1 1 . .
C C1 0.75984(8) 0.9014(2) 0.40286(3) 0.0233(3) Uani d . 1 1 . .
C C2 0.72497(8) 0.6836(3) 0.38301(3) 0.0278(3) Uani d . 1 1 . .
H H2A 0.6702 0.6195 0.3880 0.033 Uiso calc R 1 1 . .
C C3 0.76623(8) 0.5731(2) 0.35859(3) 0.0267(3) Uani d . 1 1 . .
H H3A 0.8215 0.6365 0.3543 0.032 Uiso calc R 1 1 . .
C C4 0.73370(8) 0.3599(2) 0.33742(3) 0.0239(3) Uani d . 1 1 . .
C C5 0.64822(8) 0.3106(3) 0.33554(3) 0.0284(3) Uani d . 1 1 . .
H H5A 0.6109 0.4154 0.3483 0.034 Uiso calc R 1 1 . .
C C6 0.61469(9) 0.1099(3) 0.31536(3) 0.0309(3) Uani d . 1 1 . .
H H6A 0.5555 0.0802 0.3147 0.037 Uiso calc R 1 1 . .
C C7 0.66664(9) -0.0425(3) 0.29668(3) 0.0294(3) Uani d . 1 1 . .
H H7A 0.6435 -0.1779 0.2831 0.035 Uiso calc R 1 1 . .
C C8 0.75456(8) -0.0002(2) 0.29737(3) 0.0250(3) Uani d . 1 1 . .
C C9 0.80929(9) -0.1570(3) 0.27802(3) 0.0319(3) Uani d . 1 1 . .
H H9A 0.7863 -0.2930 0.2645 0.038 Uiso calc R 1 1 . .
C C10 0.89410(10) -0.1162(3) 0.27848(3) 0.0371(3) Uani d . 1 1 . .
H H10A 0.9298 -0.2226 0.2653 0.045 Uiso calc R 1 1 . .
C C11 0.92890(9) 0.0833(3) 0.29851(4) 0.0363(3) Uani d . 1 1 . .
H H11A 0.9882 0.1111 0.2988 0.044 Uiso calc R 1 1 . .
C C12 0.87801(8) 0.2379(3) 0.31759(3) 0.0294(3) Uani d . 1 1 . .
H H12A 0.9026 0.3716 0.3310 0.035 Uiso calc R 1 1 . .
C C13 0.78924(8) 0.2026(2) 0.31770(3) 0.0232(3) Uani d . 1 1 . .
C C14 0.70640(8) 1.0824(2) 0.42166(3) 0.0212(3) Uani d . 1 1 . .
C C15 0.74516(7) 1.2624(2) 0.44389(3) 0.0220(3) Uani d . 1 1 . .
C C16 0.69958(8) 1.4415(2) 0.46266(3) 0.0230(3) Uani d . 1 1 . .
H H16A 0.7273 1.5536 0.4781 0.028 Uiso calc R 1 1 . .
C C17 0.61307(8) 1.4532(2) 0.45848(3) 0.0232(3) Uani d . 1 1 . .
C C18 0.57152(8) 1.2849(2) 0.43638(3) 0.0240(3) Uani d . 1 1 . .
H H18A 0.5121 1.2976 0.4335 0.029 Uiso calc R 1 1 . .
C C19 0.61656(8) 1.1008(2) 0.41876(3) 0.0216(3) Uani d . 1 1 . .
C C20 0.60019(9) 1.7843(3) 0.49980(3) 0.0298(3) Uani d . 1 1 . .
H H20A 0.5563 1.8845 0.5112 0.045 Uiso calc R 1 1 . .
H H20B 0.6402 1.9079 0.4898 0.045 Uiso calc R 1 1 . .
H H20C 0.6300 1.6705 0.5156 0.045 Uiso calc R 1 1 . .
C C21 0.48877(9) 0.9150(3) 0.39821(4) 0.0405(4) Uani d . 1 1 . .
H H21A 0.4699 0.7638 0.3849 0.061 Uiso calc R 1 1 . .
H H21B 0.4645 1.0787 0.3893 0.061 Uiso calc R 1 1 . .
H H21C 0.4703 0.8914 0.4209 0.061 Uiso calc R 1 1 . .
H H2O 0.8485(12) 1.142(4) 0.4325(5) 0.064(6) Uiso d . 1 1 . .

loop_
_atom_site_aniso_label
_atom_site_aniso_U_11
_atom_site_aniso_U_22
_atom_site_aniso_U_33
_atom_site_aniso_U_12
_atom_site_aniso_U_13
_atom_site_aniso_U_23
O1 0.0226(5) 0.0357(5) 0.0409(5) 0.0010(4) 0.0022(4) -0.0128(4)
O2 0.0200(5) 0.0321(5) 0.0336(5) -0.0005(4) -0.0009(4) -0.0081(4)
O3 0.0249(5) 0.0318(5) 0.0300(5) 0.0043(4) 0.0027(4) -0.0074(4)
O4 0.0236(5) 0.0297(5) 0.0297(5) -0.0045(4) -0.0016(4) -0.0066(4)
C1 0.0257(6) 0.0215(6) 0.0226(6) -0.0003(5) 0.0024(5) 0.0037(5)
C2 0.0258(7) 0.0260(7) 0.0318(7) -0.0011(5) 0.0024(5) -0.0035(5)
C3 0.0247(6) 0.0260(7) 0.0294(6) 0.0011(5) -0.0008(5) -0.0029(5)
C4 0.0280(7) 0.0229(6) 0.0208(6) 0.0006(5) -0.0006(5) 0.0020(5)
C5 0.0289(7) 0.0280(7) 0.0283(6) 0.0008(5) 0.0018(5) -0.0009(5)
C6 0.0278(7) 0.0334(7) 0.0313(7) -0.0060(6) -0.0026(5) 0.0016(6)
C7 0.0385(8) 0.0259(7) 0.0238(6) -0.0061(6) -0.0059(5) -0.0001(5)
C8 0.0352(7) 0.0216(6) 0.0182(6) 0.0002(5) -0.0021(5) 0.0035(5)
C9 0.0446(8) 0.0268(7) 0.0243(6) 0.0008(6) -0.0007(6) -0.0043(5)
C10 0.0420(8) 0.0352(8) 0.0342(7) 0.0078(6) 0.0074(6) -0.0073(6)
C11 0.0303(7) 0.0374(8) 0.0414(8) 0.0035(6) 0.0042(6) -0.0048(6)
C12 0.0298(7) 0.0275(7) 0.0310(7) 0.0000(5) -0.0001(5) -0.0041(5)
C13 0.0293(7) 0.0209(6) 0.0194(6) 0.0013(5) -0.0011(5) 0.0030(5)
C14 0.0236(6) 0.0195(6) 0.0206(6) -0.0016(5) 0.0017(5) 0.0024(5)
C15 0.0215(6) 0.0224(6) 0.0219(6) -0.0017(5) 0.0004(5) 0.0040(5)
C16 0.0257(6) 0.0225(6) 0.0208(6) -0.0020(5) 0.0002(5) -0.0015(5)
C17 0.0261(6) 0.0220(6) 0.0217(6) 0.0018(5) 0.0044(5) 0.0019(5)
C18 0.0200(6) 0.0264(7) 0.0257(6) -0.0005(5) 0.0007(5) 0.0020(5)
C19 0.0243(6) 0.0210(6) 0.0195(6) -0.0037(5) 0.0003(5) 0.0026(5)
C20 0.0331(7) 0.0314(7) 0.0249(6) 0.0060(6) 0.0009(5) -0.0055(5)
C21 0.0231(7) 0.0492(9) 0.0490(9) -0.0054(6) -0.0050(6) -0.0144(7)

loop_
_atom_type_symbol
_atom_type_description
_atom_type_scat_dispersion_real
_atom_type_scat_dispersion_imag
_atom_type_scat_source
C C 0.0181 0.0091 'International Tables Vol C Tables 4.2.6.8 and 6.1.1.4'
H H 0.0000 0.0000 'International Tables Vol C Tables 4.2.6.8 and 6.1.1.4'
O O 0.0492 0.0322 'International Tables Vol C Tables 4.2.6.8 and 6.1.1.4'

loop_
_geom_angle_atom_site_label_1
_geom_angle_atom_site_label_2
_geom_angle_atom_site_label_3
_geom_angle_site_symmetry_1
_geom_angle_site_symmetry_3
_geom_angle
_geom_angle_publ_flag
C15 O2 H2O . . 103.2(12) ?
C17 O3 C20 . . 117.37(10) ?
C19 O4 C21 . . 117.53(10) ?
O1 C1 C14 . . 119.78(11) ?
O1 C1 C2 . . 117.78(11) ?
C14 C1 C2 . . 122.42(11) ?
C3 C2 C1 . . 122.95(12) ?
C3 C2 H2A . . 118.5 ?
C1 C2 H2A . . 118.5 ?
C2 C3 C4 . . 125.29(12) ?
C2 C3 H3A . . 117.4 ?
C4 C3 H3A . . 117.4 ?
C5 C4 C13 . . 118.47(11) ?
C5 C4 C3 . . 120.29(11) ?
C13 C4 C3 . . 121.22(11) ?
C4 C5 C6 . . 121.93(12) ?
C4 C5 H5A . . 119.0 ?
C6 C5 H5A . . 119.0 ?
C7 C6 C5 . . 120.30(12) ?
C7 C6 H6A . . 119.8 ?
C5 C6 H6A . . 119.8 ?
C6 C7 C8 . . 120.41(12) ?
C6 C7 H7A . . 119.8 ?
C8 C7 H7A . . 119.8 ?
C7 C8 C9 . . 120.98(12) ?
C7 C8 C13 . . 119.80(11) ?
C9 C8 C13 . . 119.22(12) ?
C10 C9 C8 . . 121.20(12) ?
C10 C9 H9A . . 119.4 ?
C8 C9 H9A . . 119.4 ?
C9 C10 C11 . . 119.97(13) ?
C9 C10 H10A . . 120.0 ?
C11 C10 H10A . . 120.0 ?
C12 C11 C10 . . 120.43(13) ?
C12 C11 H11A . . 119.8 ?
C10 C11 H11A . . 119.8 ?
C11 C12 C13 . . 121.35(12) ?
C11 C12 H12A . . 119.3 ?
C13 C12 H12A . . 119.3 ?
C12 C13 C8 . . 117.82(11) ?
C12 C13 C4 . . 123.08(11) ?
C8 C13 C4 . . 119.09(11) ?
C15 C14 C19 . . 115.88(11) ?
C15 C14 C1 . . 118.83(11) ?
C19 C14 C1 . . 125.25(11) ?
O2 C15 C16 . . 116.16(11) ?
O2 C15 C14 . . 121.02(11) ?
C16 C15 C14 . . 122.82(11) ?
C17 C16 C15 . . 118.74(11) ?
C17 C16 H16A . . 120.6 ?
C15 C16 H16A . . 120.6 ?
O3 C17 C16 . . 124.13(11) ?
O3 C17 C18 . . 114.87(11) ?
C16 C17 C18 . . 121.00(11) ?
C19 C18 C17 . . 120.06(11) ?
C19 C18 H18A . . 120.0 ?
C17 C18 H18A . . 120.0 ?
O4 C19 C18 . . 121.88(11) ?
O4 C19 C14 . . 116.69(10) ?
C18 C19 C14 . . 121.43(11) ?
O3 C20 H20A . . 109.5 ?
O3 C20 H20B . . 109.5 ?
H20A C20 H20B . . 109.5 ?
O3 C20 H20C . . 109.5 ?
H20A C20 H20C . . 109.5 ?
H20B C20 H20C . . 109.5 ?
O4 C21 H21A . . 109.5 ?
O4 C21 H21B . . 109.5 ?
H21A C21 H21B . . 109.5 ?
O4 C21 H21C . . 109.5 ?
H21A C21 H21C . . 109.5 ?
H21B C21 H21C . . 109.5 ?

loop_
_geom_bond_atom_site_label_1
_geom_bond_atom_site_label_2
_geom_bond_site_symmetry_2
_geom_bond_distance
_geom_bond_publ_flag
O1 C1 . 1.2523(15) ?
O2 C15 . 1.3461(15) ?
O2 H2O . 0.94(2) ?
O3 C17 . 1.3538(15) ?
O3 C20 . 1.4316(15) ?
O4 C19 . 1.3549(15) ?
O4 C21 . 1.4258(16) ?
C1 C14 . 1.4656(17) ?
C1 C2 . 1.4688(18) ?
C2 C3 . 1.3182(19) ?
C2 H2A . 0.9500 ?
C3 C4 . 1.4685(18) ?
C3 H3A . 0.9500 ?
C4 C5 . 1.3797(18) ?
C4 C13 . 1.4360(17) ?
C5 C6 . 1.4051(19) ?
C5 H5A . 0.9500 ?
C6 C7 . 1.363(2) ?
C6 H6A . 0.9500 ?
C7 C8 . 1.4105(19) ?
C7 H7A . 0.9500 ?
C8 C9 . 1.4178(18) ?
C8 C13 . 1.4232(18) ?
C9 C10 . 1.361(2) ?
C9 H9A . 0.9500 ?
C10 C11 . 1.405(2) ?
C10 H10A . 0.9500 ?
C11 C12 . 1.3688(19) ?
C11 H11A . 0.9500 ?
C12 C13 . 1.4190(18) ?
C12 H12A . 0.9500 ?
C14 C15 . 1.4181(17) ?
C14 C19 . 1.4316(17) ?
C15 C16 . 1.3896(17) ?
C16 C17 . 1.3823(17) ?
C16 H16A . 0.9500 ?
C17 C18 . 1.3974(18) ?
C18 C19 . 1.3769(17) ?
C18 H18A . 0.9500 ?
C20 H20A . 0.9800 ?
C20 H20B . 0.9800 ?
C20 H20C . 0.9800 ?
C21 H21A . 0.9800 ?
C21 H21B . 0.9800 ?
C21 H21C . 0.9800 ?

loop_
_geom_hbond_atom_site_label_D
_geom_hbond_atom_site_label_H
_geom_hbond_atom_site_label_A
_geom_hbond_site_symmetry_A
_geom_hbond_distance_DH
_geom_hbond_distance_HA
_geom_hbond_distance_DA
_geom_hbond_angle_DHA
O2 H2O O1 . 0.94(2) 1.60(2) 2.4869(12) 155.5(18)
C21 H21C O2 3_445 0.98 2.58 3.3393(17) 135

loop_
_geom_torsion_atom_site_label_1
_geom_torsion_atom_site_label_2
_geom_torsion_atom_site_label_3
_geom_torsion_atom_site_label_4
_geom_torsion_site_symmetry_1
_geom_torsion_site_symmetry_2
_geom_torsion_site_symmetry_3
_geom_torsion_site_symmetry_4
_geom_torsion
_geom_torsion_publ_flag
O1 C1 C2 C3 . . . . -22.91(19) ?
C14 C1 C2 C3 . . . . 158.34(12) ?
C1 C2 C3 C4 . . . . -178.35(11) ?
C2 C3 C4 C5 . . . . 18.8(2) ?
C2 C3 C4 C13 . . . . -162.71(13) ?
C13 C4 C5 C6 . . . . 0.90(18) ?
C3 C4 C5 C6 . . . . 179.46(12) ?
C4 C5 C6 C7 . . . . -0.4(2) ?
C5 C6 C7 C8 . . . . -0.08(19) ?
C6 C7 C8 C9 . . . . -179.90(12) ?
C6 C7 C8 C13 . . . . 0.03(18) ?
C7 C8 C9 C10 . . . . 179.69(12) ?
C13 C8 C9 C10 . . . . -0.25(19) ?
C8 C9 C10 C11 . . . . 0.3(2) ?
C9 C10 C11 C12 . . . . -0.1(2) ?
C10 C11 C12 C13 . . . . -0.2(2) ?
C11 C12 C13 C8 . . . . 0.25(19) ?
C11 C12 C13 C4 . . . . 179.78(12) ?
C7 C8 C13 C12 . . . . -179.98(11) ?
C9 C8 C13 C12 . . . . -0.05(17) ?
C7 C8 C13 C4 . . . . 0.46(17) ?
C9 C8 C13 C4 . . . . -179.60(11) ?
C5 C4 C13 C12 . . . . 179.56(11) ?
C3 C4 C13 C12 . . . . 1.01(18) ?
C5 C4 C13 C8 . . . . -0.91(17) ?
C3 C4 C13 C8 . . . . -179.47(11) ?
O1 C1 C14 C15 . . . . -7.79(17) ?
C2 C1 C14 C15 . . . . 170.93(11) ?
O1 C1 C14 C19 . . . . 169.92(11) ?
C2 C1 C14 C19 . . . . -11.36(18) ?
C19 C14 C15 O2 . . . . -178.57(10) ?
C1 C14 C15 O2 . . . . -0.65(16) ?
C19 C14 C15 C16 . . . . 1.93(17) ?
C1 C14 C15 C16 . . . . 179.84(11) ?
O2 C15 C16 C17 . . . . 177.50(10) ?
C14 C15 C16 C17 . . . . -2.97(18) ?
C20 O3 C17 C16 . . . . -5.82(17) ?
C20 O3 C17 C18 . . . . 174.47(10) ?
C15 C16 C17 O3 . . . . -178.27(11) ?
C15 C16 C17 C18 . . . . 1.42(17) ?
O3 C17 C18 C19 . . . . -179.20(10) ?
C16 C17 C18 C19 . . . . 1.08(18) ?
C21 O4 C19 C18 . . . . -11.21(17) ?
C21 O4 C19 C14 . . . . 169.78(11) ?
C17 C18 C19 O4 . . . . 178.90(10) ?
C17 C18 C19 C14 . . . . -2.14(18) ?
C15 C14 C19 O4 . . . . 179.68(10) ?
C1 C14 C19 O4 . . . . 1.91(17) ?
C15 C14 C19 C18 . . . . 0.67(16) ?
C1 C14 C19 C18 . . . . -177.10(11) ?
